data_9007870
loop_
_publ_author_name
'Laaziz, P. I.'
'Larbot, A.'
'Guizard, C.'
'Durand, J.'
'Cot, L.'
'Joffre, J.'

_publ_section_title
;
 Structure de Ti6(CH3COO)8(OPR)8O4
;
_journal_name_full 'Acta Crystallographica, Section C'
_journal_page_first 2332
_journal_page_last 2334
_journal_paper_doi 10.1107/S0108270190003134
_journal_volume 46
_journal_year 1990
_chemical_formula_structural Ti6(CH3COO)8(OPr)8O4
_chemical_formula_sum 'C20 O14 Ti3'
_space_group_IT_number 2
_symmetry_space_group_name_Hall '-P 1'
_symmetry_space_group_name_H-M 'P -1'
_cell_angle_alpha 108.54
_cell_angle_beta 96.54
_cell_angle_gamma 106.07
_cell_length_a 9.361
_cell_length_b 11.852
_cell_length_c 15.791
_cell_formula_units_Z 2
_cell_volume 1556.435
_database_code_amcsd 0010233
_exptl_crystal_density_diffrn 1.297
_cod_original_formula_sum 'Ti3 O14 C20'
_cod_database_code 9007870
_amcsd_formula_title Ti6(CH3COO)8(OPr)8O4

loop_
_space_group_symop_operation_xyz
x,y,z
-x,-y,-z

loop_
_atom_site_label
_atom_site_fract_x
_atom_site_fract_y
_atom_site_fract_z
_atom_site_U_iso_or_equiv
_atom_site_attached_hydrogens
Ti1 0.21380 0.20250 0.58420 0.00490 0
Ti2 0.02900 -0.06500 0.62260 0.00480 0
Ti3 0.26150 0.14500 0.79350 0.00590 0
O1 0.17190 0.10130 0.65580 0.00480 0
O2 0.02700 0.12040 0.49510 0.00460 0
O3 0.17220 0.33470 0.64950 0.00640 0
O4 0.44200 0.28160 0.64810 0.00600 0
O5 0.29310 0.06600 0.50210 0.00540 0
O6 0.29340 0.30070 0.49940 0.00650 0
O7 0.11080 0.22560 0.37180 0.00630 0
O8 0.14290 -0.00740 0.36270 0.00580 0
O9 0.80400 0.13920 0.38000 0.00580 0
O10 0.91420 0.00810 0.23560 0.00540 0
O11 0.35310 0.15180 0.90000 0.00790 0
O12 0.17210 0.25920 0.83820 0.00830 0
O13 0.38020 0.01810 0.73200 0.00630 0
O14 0.44920 0.27700 0.78630 0.00740 0
C1 0.23700 0.30600 0.42500 0.00060 0
C2 0.32300 0.41000 0.39400 0.00080 3
C3 0.75500 0.01000 0.57700 0.00060 0
C4 0.69400 0.11600 0.61000 0.00080 3
C5 0.50400 0.31500 0.73000 0.00050 0
C6 0.66400 0.41400 0.76200 0.00080 3
C7 0.66600 0.08600 0.32900 0.00050 0
C8 0.56100 0.16600 0.35700 0.00080 3
C9 0.14800 0.45000 0.66900 0.00150 1
C10 0.73100 0.44900 0.26800 0.00170 3
C11 0.02800 0.45000 0.60400 0.00160 3
C12 0.46700 0.13900 0.96000 0.00140 1
C13 0.45000 0.19100 0.05500 0.00160 3
C14 0.62000 0.18300 0.94300 0.00150 3
C15 0.15200 0.34500 0.91100 0.00250 1
C16 0.24900 0.43700 0.96900 0.00300 3
C17 0.99200 0.33900 0.89700 0.00310 3
C18 0.96900 0.05000 0.16500 0.00090 1
C19 0.91900 0.16100 0.16300 0.00130 3
C20 0.13100 0.05900 0.16700 0.00170 3

loop_
_cod_related_entry_id
_cod_related_entry_database
_cod_related_entry_code
1 AMCSD 0010233
